data_2219453
loop_
_publ_author_name
'Bugaris, Daniel E.'
'Ibers, James A.'

_publ_section_title
;
 Dicaesium hexamercury heptasulfide
;
_journal_coeditor_code WM2184
_journal_issue 9
_journal_name_full 'Acta Crystallographica Section E'
_journal_page_first i55
_journal_page_last i56
_journal_paper_doi 10.1107/S1600536808023477
_journal_volume 64
_journal_year 2008
_chemical_formula_iupac 'Cs2 Hg6 S7'
_chemical_formula_structural 'Cs2 Hg6 S7'
_chemical_formula_sum 'Cs2 Hg6 S7'
_chemical_formula_weight 1693.78
_chemical_name_systematic
;
Dicaesium hexamercury heptasulfide
;
_space_group_IT_number 102
_symmetry_cell_setting tetragonal
_symmetry_space_group_name_Hall 'P 4n -2n'
_symmetry_space_group_name_H-M 'P 42 n m'
_atom_sites_solution_primary direct
_atom_sites_solution_secondary difmap
_audit_creation_method SHELXL-97
_cell_angle_alpha 90.00
_cell_angle_beta 90.00
_cell_angle_gamma 90.00
_cell_formula_units_Z 2
_cell_length_a 14.063(3)
_cell_length_b 14.063(3)
_cell_length_c 4.1895(18)
_cell_measurement_reflns_used 5893
_cell_measurement_temperature 215(2)
_cell_measurement_theta_max 28.14
_cell_measurement_theta_min 2.90
_cell_volume 828.5(4)
_computing_cell_refinement '<i>APEX2</i> (Bruker, 2006)'
_computing_data_collection '<i>SMART</i> (Bruker, 2003)'
_computing_data_reduction '<i>SAINT</i> (Bruker, 2006)'
_computing_molecular_graphics 'CrystalMaker (Palmer, 2008)'
_computing_publication_material '<i>SHELXL97</i> (Sheldrick, 2008)'
_computing_structure_refinement '<i>SHELXL97</i> (Sheldrick, 2008)'
_computing_structure_solution '<i>SHELXS97</i> (Sheldrick, 2008)'
_diffrn_ambient_temperature 215(2)
_diffrn_measured_fraction_theta_full 1.000
_diffrn_measured_fraction_theta_max 0.933
_diffrn_measurement_device_type 'Bruker SMART 1000 CCD'
_diffrn_measurement_method \w
_diffrn_radiation_monochromator graphite
_diffrn_radiation_source 'fine-focus sealed tube'
_diffrn_radiation_type MoK\a
_diffrn_radiation_wavelength 0.71073
_diffrn_reflns_av_R_equivalents 0.0519
_diffrn_reflns_av_sigmaI/netI 0.0298
_diffrn_reflns_limit_h_max 17
_diffrn_reflns_limit_h_min -17
_diffrn_reflns_limit_k_max 17
_diffrn_reflns_limit_k_min -17
_diffrn_reflns_limit_l_max 5
_diffrn_reflns_limit_l_min -5
_diffrn_reflns_number 8644
_diffrn_reflns_theta_full 25.00
_diffrn_reflns_theta_max 28.14
_diffrn_reflns_theta_min 2.05
_exptl_absorpt_coefficient_mu 60.559
_exptl_absorpt_correction_T_max 0.1312
_exptl_absorpt_correction_T_min 0.0105
_exptl_absorpt_correction_type numerical
_exptl_absorpt_process_details '(SADABS; Sheldrick, 2006)'
_exptl_crystal_colour black
_exptl_crystal_density_diffrn 6.789
_exptl_crystal_density_method 'not measured'
_exptl_crystal_description needle
_exptl_crystal_F_000 1404
_exptl_crystal_size_max 0.441
_exptl_crystal_size_mid 0.055
_exptl_crystal_size_min 0.039
_refine_diff_density_max 2.169
_refine_diff_density_min -2.294
_refine_ls_abs_structure_details 'Flack (1983), 389 Friedel pairs'
_refine_ls_abs_structure_Flack 0.00(3)
_refine_ls_extinction_coef 0.00320(17)
_refine_ls_extinction_expression Fc^*^=kFc[1+0.001xFc^2^\l^3^/sin(2\q)]^-1/4^
_refine_ls_extinction_method '<i>SHELXL97</i> (Sheldrick, 2008)'
_refine_ls_goodness_of_fit_ref 1.230
_refine_ls_matrix_type full
_refine_ls_number_parameters 43
_refine_ls_number_reflns 956
_refine_ls_number_restraints 1
_refine_ls_restrained_S_all 1.229
_refine_ls_R_factor_all 0.0372
_refine_ls_R_factor_gt 0.0338
_refine_ls_shift/su_max 0.000
_refine_ls_shift/su_mean 0.000
_refine_ls_structure_factor_coef Fsqd
_refine_ls_weighting_details 'w=1/[\s^2^(Fo^2^)+(0.0235P)^2^+40.9819P] where P=(Fo^2^+2Fc^2^)/3'
_refine_ls_weighting_scheme calc
_refine_ls_wR_factor_gt 0.0787
_refine_ls_wR_factor_ref 0.0815
_reflns_number_gt 907
_reflns_number_total 956
_reflns_threshold_expression I>2\s(I)
_cod_data_source_file wm2184.cif
_cod_data_source_block I
_cod_original_cell_volume 828.6(4)
_cod_database_code 2219453
_cod_database_fobs_code 2219453

loop_
_symmetry_equiv_pos_as_xyz
'x, y, z'
'-x, -y, z'
'-y+1/2, x+1/2, z+1/2'
'y+1/2, -x+1/2, z+1/2'
'x+1/2, -y+1/2, z+1/2'
'-x+1/2, y+1/2, z+1/2'
'-y, -x, z'
'y, x, z'

loop_
_atom_site_type_symbol
_atom_site_label
_atom_site_fract_x
_atom_site_fract_y
_atom_site_fract_z
_atom_site_U_iso_or_equiv
_atom_site_adp_type
_atom_site_calc_flag
_atom_site_refinement_flags
_atom_site_occupancy
Hg Hg1 0.15251(5) 0.57410(5) 0.22339(19) 0.0216(2) Uani d . 1
Hg Hg2 0.09922(5) 0.09922(5) 0.3162(3) 0.0189(3) Uani d S 1
Cs Cs1 0.33108(8) 0.33108(8) 0.2149(5) 0.0197(3) Uani d S 1
S S1 0.0207(3) 0.6920(3) 0.2220(13) 0.0151(7) Uani d . 1
S S2 0.0000 0.0000 0.000(2) 0.0193(19) Uani d S 1
S S3 0.1828(3) 0.1828(3) 0.7187(18) 0.0153(11) Uani d S 1

loop_
_atom_site_aniso_label
_atom_site_aniso_U_11
_atom_site_aniso_U_22
_atom_site_aniso_U_33
_atom_site_aniso_U_12
_atom_site_aniso_U_13
_atom_site_aniso_U_23
Hg1 0.0248(4) 0.0215(4) 0.0184(4) 0.0052(3) 0.0002(3) -0.0002(3)
Hg2 0.0180(3) 0.0180(3) 0.0206(5) -0.0015(4) -0.0032(3) -0.0032(3)
Cs1 0.0216(5) 0.0216(5) 0.0157(7) 0.0037(5) -0.0013(6) -0.0013(6)
S1 0.0134(18) 0.0160(18) 0.0158(18) -0.0006(14) -0.0002(19) -0.0017(19)
S2 0.024(3) 0.024(3) 0.011(4) -0.006(4) 0.000 0.000
S3 0.0154(15) 0.0154(15) 0.015(2) 0.002(2) -0.003(2) -0.003(2)

loop_
_atom_type_symbol
_atom_type_description
_atom_type_scat_dispersion_real
_atom_type_scat_dispersion_imag
_atom_type_scat_source
S S 0.1246 0.1234 'International Tables Vol C Tables 4.2.6.8 and 6.1.1.4'
Cs Cs -0.3680 2.1192 'International Tables Vol C Tables 4.2.6.8 and 6.1.1.4'
Hg Hg -2.3894 9.2266 'International Tables Vol C Tables 4.2.6.8 and 6.1.1.4'

loop_
_geom_angle_atom_site_label_1
_geom_angle_atom_site_label_2
_geom_angle_atom_site_label_3
_geom_angle_site_symmetry_1
_geom_angle_site_symmetry_3
_geom_angle
_geom_angle_publ_flag
S1 Hg1 S1 . 4_455 121.0(2) y
S1 Hg1 S1 . 4_454 120.6(2) y
S1 Hg1 S1 4_455 4_454 110.83(15) y
S1 Hg1 S3 . 3_554 104.78(15) y
S1 Hg1 S3 4_455 3_554 96.43(18) y
S1 Hg1 S3 4_454 3_554 95.74(17) y
S1 Hg1 Cs1 . 3 57.59(10) ?
S1 Hg1 Cs1 4_455 3 92.09(11) ?
S1 Hg1 Cs1 4_454 3 148.09(10) ?
S3 Hg1 Cs1 3_554 3 58.64(13) ?
S1 Hg1 Cs1 . 3_554 57.74(11) ?
S1 Hg1 Cs1 4_455 3_554 148.92(10) ?
S1 Hg1 Cs1 4_454 3_554 91.15(11) ?
S3 Hg1 Cs1 3_554 3_554 58.46(14) ?
Cs1 Hg1 Cs1 3 3_554 60.09(3) ?
S1 Hg1 Cs1 . . 168.11(10) ?
S1 Hg1 Cs1 4_455 . 56.93(10) ?
S1 Hg1 Cs1 4_454 . 56.13(10) ?
S3 Hg1 Cs1 3_554 . 87.09(12) ?
Cs1 Hg1 Cs1 3 . 132.09(4) ?
Cs1 Hg1 Cs1 3_554 . 131.02(4) ?
S3 Hg2 S2 . . 168.5(3) y
S3 Hg2 S3 . 1_554 101.9(2) y
S2 Hg2 S3 . 1_554 89.7(2) y
S3 Hg2 Cs1 . 4_455 92.64(11) ?
S2 Hg2 Cs1 . 4_455 80.40(11) ?
S3 Hg2 Cs1 1_554 4_455 125.85(4) ?
S3 Hg2 Cs1 . 3_545 92.64(11) ?
S2 Hg2 Cs1 . 3_545 80.40(11) ?
S3 Hg2 Cs1 1_554 3_545 125.85(4) ?
Cs1 Hg2 Cs1 4_455 3_545 104.84(5) ?
S3 Hg2 Cs1 . . 50.68(17) ?
S2 Hg2 Cs1 . . 140.87(19) ?
S3 Hg2 Cs1 1_554 . 51.17(12) ?
Cs1 Hg2 Cs1 4_455 . 119.97(2) ?
Cs1 Hg2 Cs1 3_545 . 119.97(2) ?
S3 Hg2 Cs1 . 4_454 133.26(3) ?
S2 Hg2 Cs1 . 4_454 49.02(6) ?
S3 Hg2 Cs1 1_554 4_454 77.46(8) ?
Cs1 Hg2 Cs1 4_455 4_454 56.09(3) ?
Cs1 Hg2 Cs1 3_545 4_454 126.15(3) ?
Cs1 Hg2 Cs1 . 4_454 111.95(3) ?
S3 Hg2 Cs1 . 3_544 133.26(3) ?
S2 Hg2 Cs1 . 3_544 49.02(6) ?
S3 Hg2 Cs1 1_554 3_544 77.46(8) ?
Cs1 Hg2 Cs1 4_455 3_544 126.15(3) ?
Cs1 Hg2 Cs1 3_545 3_544 56.09(3) ?
Cs1 Hg2 Cs1 . 3_544 111.95(3) ?
Cs1 Hg2 Cs1 4_454 3_544 92.79(5) ?
S1 Cs1 S1 6_544 4_454 108.22(17) ?
S1 Cs1 S1 6_544 6_545 72.47(8) ?
S1 Cs1 S1 4_454 6_545 176.94(13) ?
S1 Cs1 S1 6_544 4_455 176.94(13) ?
S1 Cs1 S1 4_454 4_455 72.47(8) ?
S1 Cs1 S1 6_545 4_455 106.68(16) ?
S1 Cs1 S2 6_544 3 99.89(11) ?
S1 Cs1 S2 4_454 3 99.89(11) ?
S1 Cs1 S2 6_545 3 77.06(11) ?
S1 Cs1 S2 4_455 3 77.06(11) ?
S1 Cs1 S3 6_544 1_554 71.57(10) ?
S1 Cs1 S3 4_454 1_554 71.57(10) ?
S1 Cs1 S3 6_545 1_554 111.39(9) ?
S1 Cs1 S3 4_455 1_554 111.39(9) ?
S2 Cs1 S3 3 1_554 164.39(19) ?
S1 Cs1 S3 6_544 . 111.21(9) ?
S1 Cs1 S3 4_454 . 111.21(9) ?
S1 Cs1 S3 6_545 . 70.96(10) ?
S1 Cs1 S3 4_455 . 70.96(10) ?
S2 Cs1 S3 3 . 124.85(19) ?
S3 Cs1 S3 1_554 . 70.76(11) ?
Hg1 Cs1 Hg1 6_544 4_454 81.48(4) ?
S1 Cs1 Hg1 6_544 4_455 146.72(8) ?
S1 Cs1 Hg1 4_454 4_455 77.73(8) ?
S1 Cs1 Hg1 6_545 4_455 103.37(9) ?
S1 Cs1 Hg1 4_455 4_455 36.20(6) ?
S2 Cs1 Hg1 3 4_455 111.51(11) ?
S3 Cs1 Hg1 1_554 4_455 80.02(9) ?
S3 Cs1 Hg1 . 4_455 40.70(2) ?
Hg1 Cs1 Hg1 6_544 4_455 110.24(4) ?
Hg1 Cs1 Hg1 4_454 4_455 60.09(3) ?
Cs1 Cs1 Hg1 1_556 4_455 59.53(3) ?
Cs1 Cs1 Hg1 1_554 4_455 120.47(3) ?
Hg1 S1 Hg1 . 3_554 104.31(17) ?
Hg1 S1 Hg1 . 3 104.03(17) ?
Hg1 S1 Hg1 3_554 3 110.83(15) ?
Hg1 S1 Cs1 . 3 85.86(12) ?
Hg1 S1 Cs1 3_554 3 155.98(17) ?
Hg1 S1 Cs1 3 3 86.99(14) ?
Hg1 S1 Cs1 . 3_554 86.05(12) ?
Hg1 S1 Cs1 3_554 3_554 86.37(14) ?
Hg1 S1 Cs1 3 3_554 156.55(16) ?
Cs1 S1 Cs1 3 3_554 72.47(8) ?
Hg2 S2 Hg2 . 2 112.2(4) ?
Hg2 S2 Cs1 . 4_454 100.76(3) ?
Hg2 S2 Cs1 2 4_454 100.76(3) ?
Hg2 S2 Cs1 . 3_544 100.76(3) ?
Hg2 S2 Cs1 2 3_544 100.76(3) ?
Cs1 S2 Cs1 4_454 3_544 140.9(3) ?
Hg2 S3 Hg1 . 6_545 98.40(15) ?
Hg2 S3 Hg1 . 4_455 98.40(15) ?
Hg1 S3 Hg1 6_545 4_455 156.8(2) ?
Hg2 S3 Hg2 . 1_556 101.9(2) ?
Hg1 S3 Hg2 6_545 1_556 96.04(16) ?
Hg1 S3 Hg2 4_455 1_556 96.04(16) ?
Hg2 S3 Cs1 . 1_556 169.7(3) ?
Hg1 S3 Cs1 6_545 1_556 80.31(13) ?
Hg1 S3 Cs1 4_455 1_556 80.31(13) ?
Hg2 S3 Cs1 1_556 1_556 88.40(19) ?
Hg2 S3 Cs1 . . 99.0(2) ?
Hg1 S3 Cs1 6_545 . 80.83(13) ?
Hg1 S3 Cs1 4_455 . 80.83(13) ?
Hg2 S3 Cs1 1_556 . 159.2(2) ?
Cs1 S3 Cs1 1_556 . 70.76(11) ?

loop_
_geom_bond_atom_site_label_1
_geom_bond_atom_site_label_2
_geom_bond_site_symmetry_2
_geom_bond_distance
_geom_bond_publ_flag
Hg1 S1 . 2.488(4) y
Hg1 S1 4_455 2.540(5) y
Hg1 S1 4_454 2.549(5) y
Hg1 S3 3_554 2.7754(15) y
Hg1 Cs1 3 4.1659(17) ?
Hg1 Cs1 3_554 4.2013(18) ?
Hg1 Cs1 . 4.2412(12) ?
Hg2 S3 . 2.367(7) y
Hg2 S2 . 2.377(5) y
Hg2 S3 1_554 3.004(7) y
Hg2 Cs1 4_455 4.2392(19) ?
Hg2 Cs1 3_545 4.2392(18) ?
Hg2 Cs1 . 4.631(2) ?
Hg2 Cs1 4_454 4.640(2) ?
Hg2 Cs1 3_544 4.640(2) ?
Cs1 S1 6_544 3.526(5) y
Cs1 S1 4_454 3.526(5) y
Cs1 S1 6_545 3.561(5) y
Cs1 S1 4_455 3.561(5) y
Cs1 S2 3 3.566(4) y
Cs1 S3 1_554 3.609(7) y
Cs1 S3 . 3.627(7) y
Cs1 Hg1 6_544 4.1659(17) ?
Cs1 Hg1 4_454 4.1659(17) ?
Cs1 Cs1 1_556 4.1895(18) ?
Cs1 Cs1 1_554 4.1895(18) ?
Cs1 Hg1 4_455 4.2013(18) ?
S1 Hg1 3_554 2.540(5) ?
S1 Hg1 3 2.549(5) ?
S1 Cs1 3 3.526(5) ?
S1 Cs1 3_554 3.561(5) ?
S2 Hg2 2 2.377(5) ?
S2 Cs1 4_454 3.566(4) ?
S2 Cs1 3_544 3.566(4) ?
S3 Hg1 6_545 2.7754(14) ?
S3 Hg1 4_455 2.7754(14) ?
S3 Hg2 1_556 3.004(7) ?
S3 Cs1 1_556 3.609(7) ?
